data_4338799
loop_
_publ_author_name
'Oishi, Masataka'
'Oshima, Masato'
'Suzuki, Hiroharu'

_publ_section_title
;
 A study on zr-ir multiple bonding active for C-h bond cleavage.
;
_journal_issue 13
_journal_name_full 'Inorganic chemistry'
_journal_page_first 6634
_journal_page_last 6654
_journal_paper_doi 10.1021/ic500258g
_journal_volume 53
_journal_year 2014
_chemical_formula_sum 'C35 H54 Fe Ir N Si Zr'
_chemical_formula_weight 856.15
_chemical_name_systematic
; 
 ? 
;
_space_group_IT_number 4
_symmetry_cell_setting monoclinic
_symmetry_space_group_name_Hall 'P 2yb'
_symmetry_space_group_name_H-M 'P 1 21 1'
_atom_sites_solution_hydrogens geom
_atom_sites_solution_primary direct
_atom_sites_solution_secondary difmap
_audit_creation_method SHELXL-97
_cell_angle_alpha 90.00
_cell_angle_beta 113.8740(14)
_cell_angle_gamma 90.00
_cell_formula_units_Z 2
_cell_length_a 10.5055(5)
_cell_length_b 16.0884(6)
_cell_length_c 11.5005(5)
_cell_measurement_reflns_used 17424
_cell_measurement_temperature 173(2)
_cell_measurement_theta_max 27.48
_cell_measurement_theta_min 3.19
_cell_volume 1777.46(13)
_computing_cell_refinement PROCESS-AUTO
_computing_data_collection 'PROCESS-AUTO (Rigaku, 1998)'
_computing_data_reduction 'SHELXS-97 (Sheldrick, 1990)'
_computing_molecular_graphics 'ORTEX (P.McArdle, 1995)'
_computing_publication_material SHELXL-97
_computing_structure_refinement 'SHELXL-97 (Sheldrick, 1997)'
_computing_structure_solution SHELXS-97
_diffrn_ambient_temperature 173(2)
_diffrn_detector_area_resol_mean 10
_diffrn_measured_fraction_theta_full 0.997
_diffrn_measured_fraction_theta_max 0.997
_diffrn_measurement_device_type 'Rigaku R-AXIS RAPID Imaging Plate'
_diffrn_measurement_method \w
_diffrn_radiation_monochromator graphite
_diffrn_radiation_source 'Rigaku Rotating Anode Ultrax18'
_diffrn_radiation_type MoK\a
_diffrn_radiation_wavelength 0.71069
_diffrn_reflns_av_R_equivalents 0.0467
_diffrn_reflns_av_sigmaI/netI 0.0745
_diffrn_reflns_limit_h_max 13
_diffrn_reflns_limit_h_min -13
_diffrn_reflns_limit_k_max 20
_diffrn_reflns_limit_k_min -20
_diffrn_reflns_limit_l_max 14
_diffrn_reflns_limit_l_min -14
_diffrn_reflns_number 17389
_diffrn_reflns_theta_full 27.48
_diffrn_reflns_theta_max 27.48
_diffrn_reflns_theta_min 3.19
_exptl_absorpt_coefficient_mu 4.481
_exptl_absorpt_correction_T_max 0.7151
_exptl_absorpt_correction_T_min 0.4693
_exptl_absorpt_correction_type numerical
_exptl_crystal_colour red
_exptl_crystal_density_diffrn 1.600
_exptl_crystal_density_meas ?
_exptl_crystal_density_method 'not measured'
_exptl_crystal_description chunk
_exptl_crystal_F_000 856
_exptl_crystal_size_max 0.260
_exptl_crystal_size_mid 0.230
_exptl_crystal_size_min 0.170
_refine_diff_density_max 2.829
_refine_diff_density_min -1.275
_refine_diff_density_rms 0.152
_refine_ls_abs_structure_details 'Flack H D (1983), Acta Cryst. A39, 876-881'
_refine_ls_abs_structure_Flack 0.148(5)
_refine_ls_extinction_method none
_refine_ls_goodness_of_fit_ref 1.125
_refine_ls_hydrogen_treatment mixed
_refine_ls_matrix_type full
_refine_ls_number_parameters 384
_refine_ls_number_reflns 8023
_refine_ls_number_restraints 1
_refine_ls_restrained_S_all 1.125
_refine_ls_R_factor_all 0.0375
_refine_ls_R_factor_gt 0.0363
_refine_ls_shift/su_max 0.000
_refine_ls_shift/su_mean 0.000
_refine_ls_structure_factor_coef Fsqd
_refine_ls_weighting_details 'calc w=1/[\s^2^(Fo^2^)+(0.0124P)^2^+2.6533P] where P=(Fo^2^+2Fc^2^)/3'
_refine_ls_weighting_scheme calc
_refine_ls_wR_factor_gt 0.0884
_refine_ls_wR_factor_ref 0.0888
_reflns_number_gt 7755
_reflns_number_total 8023
_reflns_threshold_expression >2sigma(I)
_cod_data_source_file ic500258g_si_002.cif
_cod_data_source_block 31
_cod_depositor_comments
;
The following automatic conversions were performed:

'_symmetry_cell_setting' value 'Monoclinic' changed to 'monoclinic'
according to
/usr/data/users/saulius/crontab/automatic-downloads/rss-feeds/ACS/lib/dictionaries/cif_core.dic
dictionary named 'cif_core.dic' version 2.4.2 from
2011-04-26.

'_exptl_absorpt_correction_type' value 'Numerical'
changed to 'numerical' according to
/usr/data/users/saulius/crontab/automatic-downloads/rss-feeds/ACS/lib/dictionaries/cif_core.dic
dictionary named 'cif_core.dic' version 2.4.2 from 2011-04-26.

Automatic conversion script
Id: cif_fix_values 2281 2013-09-26 08:29:07Z andrius 

 Adding full bibliography for 4338782--4338806.cif.

The following automatic conversions were performed:

'_exptl_crystal_density_meas' value 'not measured' was changed to '?'
- the value is perceived as not measured.

Automatic conversion script
Id: cif_fix_values 3008 2015-01-20 13:52:24Z robertas 
;
_cod_original_sg_symbol_H-M P21
_cod_database_code 4338799

loop_
_symmetry_equiv_pos_as_xyz
'x, y, z'
'-x, y+1/2, -z'

loop_
_atom_site_label
_atom_site_type_symbol
_atom_site_fract_x
_atom_site_fract_y
_atom_site_fract_z
_atom_site_U_iso_or_equiv
_atom_site_adp_type
_atom_site_occupancy
_atom_site_symmetry_multiplicity
_atom_site_calc_flag
_atom_site_refinement_flags
Zr1 Zr 0.42859(5) 0.16072(3) 0.30747(5) 0.01587(11) Uani 1 1 d .
Ir1 Ir 0.185998(18) 0.250005(14) 0.190416(18) 0.02047(7) Uani 1 1 d .
Fe1 Fe 0.33268(10) 0.11817(6) 0.61207(9) 0.0280(2) Uani 1 1 d .
Si1 Si 0.57506(19) 0.03065(12) 0.2134(2) 0.0316(4) Uani 1 1 d .
N1 N 0.4190(5) 0.0413(3) 0.2291(5) 0.0219(10) Uani 1 1 d .
C1 C 0.6397(6) 0.1370(4) 0.2721(6) 0.0247(12) Uani 1 1 d .
C2 C 0.6942(6) 0.1615(4) 0.4026(6) 0.0237(12) Uani 1 1 d .
C3 C 0.6599(5) 0.2462(5) 0.4088(5) 0.0254(11) Uani 1 1 d .
C4 C 0.5874(6) 0.2761(4) 0.2856(6) 0.0256(13) Uani 1 1 d .
C5 C 0.5743(6) 0.2107(4) 0.1997(6) 0.0260(13) Uani 1 1 d .
C6 C 0.7793(7) 0.1090(5) 0.5167(7) 0.0373(16) Uani 1 1 d .
H6A H 0.7390 0.0531 0.5064 0.04(2) Uiso 1 1 calc R
H6B H 0.7787 0.1346 0.5938 0.053 Uiso 1 1 calc R
H6C H 0.8753 0.1053 0.5237 0.053 Uiso 1 1 calc R
C7 C 0.7075(8) 0.2980(5) 0.5282(8) 0.0414(17) Uani 1 1 d .
H7A H 0.7087 0.2637 0.5990 0.050 Uiso 1 1 calc R
H7B H 0.6434 0.3447 0.5155 0.050 Uiso 1 1 calc R
H7C H 0.8013 0.3193 0.5477 0.05(3) Uiso 1 1 calc R
C8 C 0.5444(8) 0.3643(4) 0.2499(9) 0.0430(18) Uani 1 1 d .
H8A H 0.4469 0.3659 0.1890 0.052 Uiso 1 1 calc R
H8B H 0.6031 0.3889 0.2110 0.052 Uiso 1 1 calc R
H8C H 0.5551 0.3959 0.3261 0.052 Uiso 1 1 calc R
C9 C 0.5098(8) 0.2210(6) 0.0578(7) 0.048(2) Uani 1 1 d .
H9A H 0.4533 0.1720 0.0186 0.058 Uiso 1 1 calc R
H9B H 0.5834 0.2271 0.0266 0.058 Uiso 1 1 calc R
H9C H 0.4507 0.2707 0.0356 0.058 Uiso 1 1 calc R
C10 C 0.6943(10) -0.0535(5) 0.3116(13) 0.075(4) Uani 1 1 d .
H10A H 0.6681 -0.1066 0.2663 0.090 Uiso 1 1 calc R
H10B H 0.6863 -0.0578 0.3934 0.090 Uiso 1 1 calc R
H10C H 0.7905 -0.0399 0.3263 0.04(3) Uiso 1 1 calc R
C11 C 0.5618(10) 0.0138(6) 0.0471(9) 0.056(2) Uani 1 1 d .
H11A H 0.5522 -0.0458 0.0275 0.067 Uiso 1 1 calc R
H11B H 0.6461 0.0349 0.0403 0.05(3) Uiso 1 1 calc R
H11C H 0.4803 0.0434 -0.0132 0.065 Uiso 1 1 calc R
C12 C 0.2999(7) -0.0182(4) 0.1766(6) 0.0295(14) Uani 1 1 d .
C13 C 0.3517(9) -0.1070(4) 0.1753(10) 0.050(2) Uani 1 1 d .
H13A H 0.4027 -0.1094 0.1204 0.060 Uiso 1 1 calc R
H13B H 0.2721 -0.1450 0.1427 0.060 Uiso 1 1 calc R
H13C H 0.4137 -0.1234 0.2619 0.060 Uiso 1 1 calc R
C14 C 0.2077(9) 0.0060(5) 0.0395(8) 0.046(2) Uani 1 1 d .
H14A H 0.2644 0.0089 -0.0103 0.04(2) Uiso 1 1 calc R
H14B H 0.1653 0.0604 0.0386 0.054 Uiso 1 1 calc R
H14C H 0.1343 -0.0357 0.0023 0.054 Uiso 1 1 calc R
C15 C 0.2175(8) -0.0178(4) 0.2582(8) 0.0398(17) Uani 1 1 d .
H15A H 0.1639 0.0338 0.2439 0.048 Uiso 1 1 calc R
H15B H 0.2815 -0.0217 0.3480 0.048 Uiso 1 1 calc R
H15C H 0.1538 -0.0654 0.2356 0.05(2) Uiso 1 1 calc R
C16 C -0.0430(6) 0.2472(6) 0.0869(7) 0.0416(16) Uani 1 1 d .
C17 C 0.0167(7) 0.2761(5) 0.0034(7) 0.042(2) Uani 1 1 d .
C18 C 0.0876(7) 0.3547(5) 0.0573(8) 0.0415(18) Uani 1 1 d .
C19 C 0.0700(7) 0.3687(4) 0.1717(8) 0.0360(16) Uani 1 1 d .
C20 C -0.0115(7) 0.3026(4) 0.1891(7) 0.0352(16) Uani 1 1 d .
C21 C -0.1309(9) 0.1699(6) 0.0634(15) 0.092(5) Uani 1 1 d .
H21A H -0.1024 0.1302 0.0139 0.05(2) Uiso 1 1 calc R
H21B H -0.2291 0.1844 0.0161 0.054 Uiso 1 1 calc R
H21C H -0.1184 0.1448 0.1450 0.054 Uiso 1 1 calc R
C22 C -0.0003(11) 0.2397(9) -0.1214(8) 0.080(4) Uani 1 1 d .
H22A H 0.0873 0.2449 -0.1321 0.096 Uiso 1 1 calc R
H22B H -0.0742 0.2694 -0.1903 0.096 Uiso 1 1 calc R
H22C H -0.0253 0.1808 -0.1238 0.096 Uiso 1 1 calc R
C23 C 0.1589(10) 0.4127(7) 0.0015(12) 0.068(3) Uani 1 1 d .
H23A H 0.1966 0.3811 -0.0502 0.081 Uiso 1 1 calc R
H23B H 0.2349 0.4412 0.0701 0.081 Uiso 1 1 calc R
H23C H 0.0919 0.4538 -0.0519 0.081 Uiso 1 1 calc R
C24 C 0.1188(10) 0.4434(5) 0.2553(11) 0.057(3) Uani 1 1 d .
H24A H 0.1461 0.4270 0.3442 0.068 Uiso 1 1 calc R
H24B H 0.0433 0.4843 0.2316 0.068 Uiso 1 1 calc R
H24C H 0.1989 0.4680 0.2448 0.068 Uiso 1 1 calc R
C25 C -0.0708(10) 0.3017(7) 0.2899(11) 0.064(3) Uani 1 1 d .
H25A H -0.0023 0.3250 0.3693 0.077 Uiso 1 1 calc R
H25B H -0.0922 0.2443 0.3046 0.077 Uiso 1 1 calc R
H25C H -0.1561 0.3351 0.2608 0.077 Uiso 1 1 calc R
C26 C 0.4602(6) 0.1413(4) 0.5134(6) 0.0224(12) Uani 1 1 d .
C27 C 0.4997(6) 0.0668(4) 0.5897(6) 0.0281(13) Uani 1 1 d .
H27 H 0.5026 0.0127 0.5578 0.04(2) Uiso 1 1 calc R
C28 C 0.5337(7) 0.0862(5) 0.7207(7) 0.0376(16) Uani 1 1 d .
H28 H 0.5635 0.0481 0.7897 0.045 Uiso 1 1 calc R
C29 C 0.5150(8) 0.1715(5) 0.7280(7) 0.0409(17) Uani 1 1 d .
H29 H 0.5315 0.2022 0.8033 0.049 Uiso 1 1 calc R
C30 C 0.4665(8) 0.2048(4) 0.6021(7) 0.0351(15) Uani 1 1 d .
H30 H 0.4420 0.2613 0.5806 0.042 Uiso 1 1 calc R
C31 C 0.2097(9) 0.0535(7) 0.6816(9) 0.053(3) Uani 1 1 d .
H31 H 0.2394 0.0128 0.7470 0.064 Uiso 1 1 calc R
C32 C 0.1657(8) 0.0390(6) 0.5497(9) 0.0455(19) Uani 1 1 d .
H32 H 0.1608 -0.0136 0.5105 0.055 Uiso 1 1 calc R
C33 C 0.1306(8) 0.1162(6) 0.4866(8) 0.0459(19) Uani 1 1 d .
H33 H 0.0979 0.1246 0.3974 0.055 Uiso 1 1 calc R
C34 C 0.1522(9) 0.1786(5) 0.5784(10) 0.052(2) Uani 1 1 d .
H34 H 0.1364 0.2364 0.5621 0.05(2) Uiso 1 1 calc R
C35 C 0.2008(8) 0.1407(7) 0.6975(8) 0.054(2) Uani 1 1 d .
H35 H 0.2243 0.1684 0.7764 0.065 Uiso 1 1 calc R

loop_
_atom_site_aniso_label
_atom_site_aniso_U_11
_atom_site_aniso_U_22
_atom_site_aniso_U_33
_atom_site_aniso_U_23
_atom_site_aniso_U_13
_atom_site_aniso_U_12
Zr1 0.0149(2) 0.0193(2) 0.0137(2) 0.0008(2) 0.00606(19) 0.00093(19)
Ir1 0.01581(9) 0.02284(10) 0.02111(10) 0.00294(10) 0.00576(7) 0.00214(9)
Fe1 0.0311(5) 0.0353(5) 0.0233(5) 0.0035(4) 0.0168(4) 0.0037(4)
Si1 0.0281(9) 0.0310(9) 0.0364(10) -0.0111(8) 0.0137(8) 0.0045(7)
N1 0.025(2) 0.022(2) 0.018(2) -0.0012(19) 0.008(2) 0.0015(19)
C1 0.016(3) 0.036(3) 0.025(3) -0.004(3) 0.011(2) 0.003(2)
C2 0.014(2) 0.035(3) 0.022(3) 0.005(3) 0.007(2) 0.000(2)
C3 0.018(2) 0.030(3) 0.028(3) -0.004(4) 0.010(2) -0.003(3)
C4 0.016(3) 0.031(3) 0.031(3) 0.005(2) 0.011(2) -0.004(2)
C5 0.016(3) 0.041(3) 0.023(3) 0.005(3) 0.010(2) -0.001(2)
C6 0.019(3) 0.055(4) 0.033(4) 0.019(3) 0.006(3) 0.006(3)
C7 0.042(4) 0.045(4) 0.035(4) -0.016(3) 0.013(3) -0.013(3)
C8 0.042(4) 0.030(3) 0.059(5) 0.008(3) 0.022(4) -0.003(3)
C9 0.034(4) 0.085(6) 0.029(4) 0.013(4) 0.016(3) 0.009(4)
C10 0.046(5) 0.040(4) 0.117(10) -0.011(5) 0.010(6) 0.020(4)
C11 0.064(6) 0.063(5) 0.057(6) -0.033(5) 0.042(5) -0.013(4)
C12 0.034(3) 0.026(3) 0.028(3) -0.003(3) 0.012(3) -0.006(3)
C13 0.058(5) 0.027(3) 0.071(6) -0.013(4) 0.032(5) -0.009(3)
C14 0.045(4) 0.048(4) 0.035(4) -0.006(3) 0.005(3) -0.024(3)
C15 0.050(4) 0.035(3) 0.041(4) -0.006(3) 0.025(4) -0.014(3)
C16 0.023(3) 0.034(3) 0.056(4) -0.009(5) 0.004(3) -0.004(4)
C17 0.026(3) 0.069(5) 0.021(3) -0.004(3) -0.002(3) 0.024(3)
C18 0.022(3) 0.049(4) 0.051(5) 0.024(4) 0.013(3) 0.013(3)
C19 0.027(3) 0.031(3) 0.043(4) 0.003(3) 0.007(3) 0.007(3)
C20 0.023(3) 0.040(4) 0.039(4) 0.015(3) 0.008(3) 0.013(3)
C21 0.030(4) 0.042(5) 0.166(13) -0.012(7) -0.002(6) -0.001(4)
C22 0.076(6) 0.117(9) 0.030(4) -0.006(6) 0.005(4) 0.058(7)
C23 0.047(5) 0.085(7) 0.084(7) 0.051(6) 0.040(5) 0.023(5)
C24 0.048(5) 0.034(4) 0.073(6) -0.009(4) 0.008(4) 0.006(3)
C25 0.054(5) 0.079(6) 0.077(7) 0.029(6) 0.045(5) 0.032(5)
C26 0.024(3) 0.032(3) 0.017(3) 0.001(2) 0.013(2) -0.002(2)
C27 0.023(3) 0.037(3) 0.027(3) 0.007(3) 0.014(3) 0.004(3)
C28 0.029(3) 0.062(5) 0.021(3) 0.015(3) 0.009(3) 0.003(3)
C29 0.043(4) 0.062(5) 0.019(3) -0.009(3) 0.014(3) -0.013(4)
C30 0.048(4) 0.038(4) 0.025(3) -0.007(3) 0.021(3) -0.010(3)
C31 0.048(5) 0.070(6) 0.062(6) 0.023(5) 0.042(5) 0.006(4)
C32 0.034(4) 0.061(5) 0.055(5) -0.002(4) 0.031(4) -0.004(3)
C33 0.031(4) 0.074(5) 0.038(4) 0.009(4) 0.020(3) 0.001(4)
C34 0.040(4) 0.052(5) 0.071(6) 0.005(4) 0.029(4) 0.014(4)
C35 0.046(5) 0.081(7) 0.046(5) -0.005(4) 0.029(4) 0.010(4)

loop_
_atom_type_symbol
_atom_type_description
_atom_type_scat_dispersion_real
_atom_type_scat_dispersion_imag
_atom_type_scat_source
C C 0.0033 0.0016 'International Tables Vol C Tables 4.2.6.8 and 6.1.1.4'
H H 0.0000 0.0000 'International Tables Vol C Tables 4.2.6.8 and 6.1.1.4'
Fe Fe 0.3463 0.8444 'International Tables Vol C Tables 4.2.6.8 and 6.1.1.4'
Ir Ir -1.4442 7.9887 'International Tables Vol C Tables 4.2.6.8 and 6.1.1.4'
N N 0.0061 0.0033 'International Tables Vol C Tables 4.2.6.8 and 6.1.1.4'
Si Si 0.0817 0.0704 'International Tables Vol C Tables 4.2.6.8 and 6.1.1.4'
Zr Zr -2.9673 0.5597 'International Tables Vol C Tables 4.2.6.8 and 6.1.1.4'

loop_
_geom_angle_atom_site_label_1
_geom_angle_atom_site_label_2
_geom_angle_atom_site_label_3
_geom_angle
N1 Zr1 C26 106.4(2)
N1 Zr1 C1 71.1(2)
C26 Zr1 C1 113.1(2)
N1 Zr1 C5 90.8(2)
C26 Zr1 C5 135.2(2)
C1 Zr1 C5 34.5(2)
N1 Zr1 C2 92.4(2)
C26 Zr1 C2 83.2(2)
C1 Zr1 C2 33.1(2)
C5 Zr1 C2 54.51(19)
N1 Zr1 C4 122.4(2)
C26 Zr1 C4 111.9(2)
C1 Zr1 C4 55.1(2)
C5 Zr1 C4 32.5(2)
C2 Zr1 C4 53.07(19)
N1 Zr1 C3 123.0(2)
C26 Zr1 C3 83.7(2)
C1 Zr1 C3 54.2(2)
C5 Zr1 C3 53.04(19)
C2 Zr1 C3 31.8(2)
C4 Zr1 C3 31.1(2)
N1 Zr1 Ir1 113.05(13)
C26 Zr1 Ir1 107.25(15)
C1 Zr1 Ir1 136.32(15)
C5 Zr1 Ir1 102.97(15)
C2 Zr1 Ir1 147.29(15)
C4 Zr1 Ir1 94.82(13)
C3 Zr1 Ir1 116.84(16)
N1 Zr1 Si1 33.36(14)
C26 Zr1 Si1 113.18(15)
C1 Zr1 Si1 37.74(15)
C5 Zr1 Si1 62.53(17)
C2 Zr1 Si1 62.18(15)
C4 Zr1 Si1 91.16(15)
C3 Zr1 Si1 90.44(15)
Ir1 Zr1 Si1 133.27(4)
C17 Ir1 C16 37.5(3)
C17 Ir1 C19 63.2(3)
C16 Ir1 C19 62.1(3)
C17 Ir1 C18 38.7(3)
C16 Ir1 C18 62.9(3)
C19 Ir1 C18 37.1(3)
C17 Ir1 C20 62.7(3)
C16 Ir1 C20 36.8(3)
C19 Ir1 C20 37.4(3)
C18 Ir1 C20 62.5(3)
C17 Ir1 Zr1 142.81(19)
C16 Ir1 Zr1 147.4(3)
C19 Ir1 Zr1 148.80(18)
C18 Ir1 Zr1 144.04(19)
C20 Ir1 Zr1 150.83(19)
C30 Fe1 C34 106.1(3)
C30 Fe1 C33 121.6(3)
C34 Fe1 C33 40.7(4)
C30 Fe1 C29 41.4(3)
C34 Fe1 C29 119.0(4)
C33 Fe1 C29 155.9(4)
C30 Fe1 C35 122.2(4)
C34 Fe1 C35 40.2(4)
C33 Fe1 C35 67.9(3)
C29 Fe1 C35 104.7(3)
C30 Fe1 C28 68.6(3)
C34 Fe1 C28 153.7(4)
C33 Fe1 C28 163.6(4)
C29 Fe1 C28 40.1(3)
C35 Fe1 C28 119.3(3)
C30 Fe1 C27 67.6(3)
C34 Fe1 C27 162.6(4)
C33 Fe1 C27 127.4(3)
C29 Fe1 C27 67.9(3)
C35 Fe1 C27 157.0(3)
C28 Fe1 C27 41.1(3)
C30 Fe1 C32 158.2(3)
C34 Fe1 C32 68.2(3)
C33 Fe1 C32 40.5(4)
C29 Fe1 C32 160.1(3)
C35 Fe1 C32 68.0(4)
C28 Fe1 C32 125.9(3)
C27 Fe1 C32 111.1(3)
C30 Fe1 C31 159.2(4)
C34 Fe1 C31 68.3(4)
C33 Fe1 C31 68.1(4)
C29 Fe1 C31 122.2(4)
C35 Fe1 C31 40.7(4)
C28 Fe1 C31 107.0(3)
C27 Fe1 C31 123.3(3)
C32 Fe1 C31 40.3(4)
C30 Fe1 C26 40.4(2)
C34 Fe1 C26 124.2(3)
C33 Fe1 C26 109.3(3)
C29 Fe1 C26 69.1(3)
C35 Fe1 C26 159.3(4)
C28 Fe1 C26 69.4(3)
C27 Fe1 C26 40.6(2)
C32 Fe1 C26 124.1(3)
C31 Fe1 C26 159.1(4)
N1 Si1 C1 95.3(3)
N1 Si1 C10 116.0(5)
C1 Si1 C10 112.8(4)
N1 Si1 C11 115.9(4)
C1 Si1 C11 111.5(4)
C10 Si1 C11 105.3(5)
N1 Si1 Zr1 42.07(16)
C1 Si1 Zr1 53.30(19)
C10 Si1 Zr1 126.3(4)
C11 Si1 Zr1 128.4(3)
C12 N1 Si1 124.7(4)
C12 N1 Zr1 130.1(4)
Si1 N1 Zr1 104.6(2)
C2 C1 C5 105.8(5)
C2 C1 Si1 124.5(5)
C5 C1 Si1 121.6(5)
C2 C1 Zr1 77.7(3)
C5 C1 Zr1 73.6(3)
Si1 C1 Zr1 89.0(2)
C3 C2 C1 108.4(5)
C3 C2 C6 124.5(6)
C1 C2 C6 127.0(6)
C3 C2 Zr1 76.7(3)
C1 C2 Zr1 69.1(3)
C6 C2 Zr1 121.9(4)
C4 C3 C2 109.0(6)
C4 C3 C7 125.3(7)
C2 C3 C7 125.4(6)
C4 C3 Zr1 72.7(3)
C2 C3 Zr1 71.4(3)
C7 C3 Zr1 126.9(4)
C3 C4 C5 108.2(6)
C3 C4 C8 125.9(7)
C5 C4 C8 125.6(6)
C3 C4 Zr1 76.2(4)
C5 C4 Zr1 69.3(3)
C8 C4 Zr1 125.1(4)
C4 C5 C1 108.5(5)
C4 C5 C9 123.4(6)
C1 C5 C9 127.9(7)
C4 C5 Zr1 78.2(4)
C1 C5 Zr1 72.0(3)
C9 C5 Zr1 119.0(4)
N1 C12 C15 110.1(5)
N1 C12 C14 109.3(5)
C15 C12 C14 110.9(6)
N1 C12 C13 111.0(6)
C15 C12 C13 107.7(6)
C14 C12 C13 107.9(7)
C20 C16 C17 109.8(7)
C20 C16 C21 126.5(9)
C17 C16 C21 123.7(9)
C20 C16 Ir1 72.5(4)
C17 C16 Ir1 71.1(3)
C21 C16 Ir1 124.6(6)
C16 C17 C18 106.4(7)
C16 C17 C22 127.4(9)
C18 C17 C22 125.9(10)
C16 C17 Ir1 71.4(4)
C18 C17 Ir1 71.5(4)
C22 C17 Ir1 126.7(5)
C19 C18 C17 107.1(7)
C19 C18 C23 125.1(9)
C17 C18 C23 127.8(9)
C19 C18 Ir1 71.4(4)
C17 C18 Ir1 69.8(4)
C23 C18 Ir1 126.4(5)
C18 C19 C20 108.8(7)
C18 C19 C24 125.8(8)
C20 C19 C24 125.3(8)
C18 C19 Ir1 71.5(4)
C20 C19 Ir1 71.6(4)
C24 C19 Ir1 126.6(5)
C16 C20 C19 107.9(7)
C16 C20 C25 126.9(8)
C19 C20 C25 124.5(8)
C16 C20 Ir1 70.7(4)
C19 C20 Ir1 71.1(4)
C25 C20 Ir1 131.0(5)
C30 C26 C27 103.9(5)
C30 C26 Fe1 66.3(4)
C27 C26 Fe1 67.3(3)
C30 C26 Zr1 126.2(4)
C27 C26 Zr1 129.2(4)
Fe1 C26 Zr1 136.6(3)
C28 C27 C26 110.2(6)
C28 C27 Fe1 69.0(4)
C26 C27 Fe1 72.0(4)
C29 C28 C27 107.3(6)
C29 C28 Fe1 69.6(4)
C27 C28 Fe1 69.8(4)
C28 C29 C30 108.0(6)
C28 C29 Fe1 70.3(4)
C30 C29 Fe1 68.8(4)
C26 C30 C29 110.5(6)
C26 C30 Fe1 73.4(4)
C29 C30 Fe1 69.8(4)
C32 C31 C35 106.9(8)
C32 C31 Fe1 69.5(5)
C35 C31 Fe1 68.6(5)
C33 C32 C31 108.1(8)
C33 C32 Fe1 69.0(5)
C31 C32 Fe1 70.1(5)
C34 C33 C32 108.2(8)
C34 C33 Fe1 69.5(5)
C32 C33 Fe1 70.5(5)
C35 C34 C33 107.9(8)
C35 C34 Fe1 70.1(5)
C33 C34 Fe1 69.8(4)
C34 C35 C31 108.8(8)
C34 C35 Fe1 69.7(5)
C31 C35 Fe1 70.7(5)

loop_
_geom_bond_atom_site_label_1
_geom_bond_atom_site_label_2
_geom_bond_distance
Zr1 N1 2.107(5)
Zr1 C26 2.275(6)
Zr1 C1 2.441(6)
Zr1 C5 2.462(6)
Zr1 C2 2.552(5)
Zr1 C4 2.576(6)
Zr1 C3 2.620(6)
Zr1 Ir1 2.7557(5)
Zr1 Si1 3.0436(18)
Ir1 C17 2.207(6)
Ir1 C16 2.211(6)
Ir1 C19 2.228(7)
Ir1 C18 2.229(7)
Ir1 C20 2.234(7)
Fe1 C30 2.016(7)
Fe1 C34 2.024(8)
Fe1 C33 2.028(8)
Fe1 C29 2.029(7)
Fe1 C35 2.029(8)
Fe1 C28 2.037(7)
Fe1 C27 2.048(6)
Fe1 C32 2.048(8)
Fe1 C31 2.056(8)
Fe1 C26 2.110(6)
Si1 N1 1.729(5)
Si1 C1 1.863(6)
Si1 C10 1.879(9)
Si1 C11 1.881(9)
N1 C12 1.495(8)
C1 C2 1.428(9)
C1 C5 1.452(9)
C2 C3 1.419(10)
C2 C6 1.511(9)
C3 C4 1.395(9)
C3 C7 1.508(9)
C4 C5 1.412(9)
C4 C8 1.495(9)
C5 C9 1.501(10)
C12 C15 1.512(10)
C12 C14 1.530(10)
C12 C13 1.532(10)
C16 C20 1.402(11)
C16 C17 1.421(12)
C16 C21 1.508(13)
C17 C18 1.471(11)
C17 C22 1.492(11)
C18 C19 1.419(12)
C18 C23 1.493(11)
C19 C20 1.429(10)
C19 C24 1.494(11)
C20 C25 1.523(13)
C26 C30 1.426(9)
C26 C27 1.445(9)
C27 C28 1.435(10)
C28 C29 1.394(12)
C29 C30 1.430(10)
C31 C32 1.415(13)
C31 C35 1.422(15)
C32 C33 1.410(12)
C33 C34 1.409(13)
C34 C35 1.394(13)

loop_
_geom_torsion_atom_site_label_1
_geom_torsion_atom_site_label_2
_geom_torsion_atom_site_label_3
_geom_torsion_atom_site_label_4
_geom_torsion
N1 Zr1 Ir1 C17 -38.5(4)
C26 Zr1 Ir1 C17 -155.4(4)
C1 Zr1 Ir1 C17 47.8(4)
C5 Zr1 Ir1 C17 58.1(4)
C2 Zr1 Ir1 C17 100.0(5)
C4 Zr1 Ir1 C17 89.9(4)
C3 Zr1 Ir1 C17 113.0(4)
Si1 Zr1 Ir1 C17 -6.3(4)
N1 Zr1 Ir1 C16 29.5(4)
C26 Zr1 Ir1 C16 -87.4(4)
C1 Zr1 Ir1 C16 115.8(4)
C5 Zr1 Ir1 C16 126.1(4)
C2 Zr1 Ir1 C16 168.0(5)
C4 Zr1 Ir1 C16 157.9(4)
C3 Zr1 Ir1 C16 -179.0(4)
Si1 Zr1 Ir1 C16 61.7(4)
N1 Zr1 Ir1 C19 -175.9(4)
C26 Zr1 Ir1 C19 67.2(4)
C1 Zr1 Ir1 C19 -89.6(5)
C5 Zr1 Ir1 C19 -79.4(5)
C2 Zr1 Ir1 C19 -37.4(5)
C4 Zr1 Ir1 C19 -47.5(4)
C3 Zr1 Ir1 C19 -24.4(4)
Si1 Zr1 Ir1 C19 -143.7(4)
N1 Zr1 Ir1 C18 -106.1(4)
C26 Zr1 Ir1 C18 137.0(4)
C1 Zr1 Ir1 C18 -19.8(5)
C5 Zr1 Ir1 C18 -9.5(4)
C2 Zr1 Ir1 C18 32.4(5)
C4 Zr1 Ir1 C18 22.3(4)
C3 Zr1 Ir1 C18 45.4(4)
Si1 Zr1 Ir1 C18 -73.9(4)
N1 Zr1 Ir1 C20 105.1(4)
C26 Zr1 Ir1 C20 -11.9(4)
C1 Zr1 Ir1 C20 -168.7(5)
C5 Zr1 Ir1 C20 -158.4(4)
C2 Zr1 Ir1 C20 -116.5(5)
C4 Zr1 Ir1 C20 -126.6(4)
C3 Zr1 Ir1 C20 -103.5(4)
Si1 Zr1 Ir1 C20 137.3(4)
C26 Zr1 Si1 N1 84.7(3)
C1 Zr1 Si1 N1 -177.1(4)
C5 Zr1 Si1 N1 -145.0(3)
C2 Zr1 Si1 N1 152.8(3)
C4 Zr1 Si1 N1 -160.9(3)
C3 Zr1 Si1 N1 168.0(3)
Ir1 Zr1 Si1 N1 -63.1(3)
N1 Zr1 Si1 C1 177.1(4)
C26 Zr1 Si1 C1 -98.2(3)
C5 Zr1 Si1 C1 32.1(3)
C2 Zr1 Si1 C1 -30.1(3)
C4 Zr1 Si1 C1 16.3(3)
C3 Zr1 Si1 C1 -14.9(3)
Ir1 Zr1 Si1 C1 114.0(3)
N1 Zr1 Si1 C10 -89.9(5)
C26 Zr1 Si1 C10 -5.3(5)
C1 Zr1 Si1 C10 93.0(5)
C5 Zr1 Si1 C10 125.1(5)
C2 Zr1 Si1 C10 62.9(5)
C4 Zr1 Si1 C10 109.2(5)
C3 Zr1 Si1 C10 78.1(5)
Ir1 Zr1 Si1 C10 -153.0(4)
N1 Zr1 Si1 C11 87.5(5)
C26 Zr1 Si1 C11 172.1(4)
C1 Zr1 Si1 C11 -89.7(5)
C5 Zr1 Si1 C11 -57.5(4)
C2 Zr1 Si1 C11 -119.8(4)
C4 Zr1 Si1 C11 -73.4(4)
C3 Zr1 Si1 C11 -104.5(4)
Ir1 Zr1 Si1 C11 24.3(4)
C1 Si1 N1 C12 168.9(5)
C10 Si1 N1 C12 -72.5(6)
C11 Si1 N1 C12 51.8(6)
Zr1 Si1 N1 C12 171.3(6)
C1 Si1 N1 Zr1 -2.3(3)
C10 Si1 N1 Zr1 116.2(4)
C11 Si1 N1 Zr1 -119.4(4)
C26 Zr1 N1 C12 81.9(5)
C1 Zr1 N1 C12 -168.7(6)
C5 Zr1 N1 C12 -140.0(5)
C2 Zr1 N1 C12 165.5(5)
C4 Zr1 N1 C12 -147.8(5)
C3 Zr1 N1 C12 175.0(5)
Ir1 Zr1 N1 C12 -35.5(5)
Si1 Zr1 N1 C12 -170.6(7)
C26 Zr1 N1 Si1 -107.5(3)
C1 Zr1 N1 Si1 1.9(2)
C5 Zr1 N1 Si1 30.6(3)
C2 Zr1 N1 Si1 -23.9(3)
C4 Zr1 N1 Si1 22.9(3)
C3 Zr1 N1 Si1 -14.3(3)
Ir1 Zr1 N1 Si1 135.10(18)
N1 Si1 C1 C2 76.2(5)
C10 Si1 C1 C2 -44.9(7)
C11 Si1 C1 C2 -163.2(5)
Zr1 Si1 C1 C2 74.3(5)
N1 Si1 C1 C5 -68.0(5)
C10 Si1 C1 C5 170.9(7)
C11 Si1 C1 C5 52.6(6)
Zr1 Si1 C1 C5 -69.9(5)
N1 Si1 C1 Zr1 1.9(2)
C10 Si1 C1 Zr1 -119.2(5)
C11 Si1 C1 Zr1 122.6(4)
N1 Zr1 C1 C2 -127.4(4)
C26 Zr1 C1 C2 -27.2(4)
C5 Zr1 C1 C2 110.8(5)
C4 Zr1 C1 C2 74.2(4)
C3 Zr1 C1 C2 35.8(4)
Ir1 Zr1 C1 C2 128.7(3)
Si1 Zr1 C1 C2 -125.8(5)
N1 Zr1 C1 C5 121.8(4)
C26 Zr1 C1 C5 -138.0(4)
C2 Zr1 C1 C5 -110.8(5)
C4 Zr1 C1 C5 -36.6(3)
C3 Zr1 C1 C5 -75.0(4)
Ir1 Zr1 C1 C5 17.9(5)
Si1 Zr1 C1 C5 123.4(5)
N1 Zr1 C1 Si1 -1.7(2)
C26 Zr1 C1 Si1 98.6(3)
C5 Zr1 C1 Si1 -123.4(5)
C2 Zr1 C1 Si1 125.8(5)
C4 Zr1 C1 Si1 -160.1(4)
C3 Zr1 C1 Si1 161.5(4)
Ir1 Zr1 C1 Si1 -105.6(2)
C5 C1 C2 C3 1.4(6)
Si1 C1 C2 C3 -147.4(5)
Zr1 C1 C2 C3 -67.3(4)
C5 C1 C2 C6 -176.3(6)
Si1 C1 C2 C6 34.9(8)
Zr1 C1 C2 C6 115.0(6)
C5 C1 C2 Zr1 68.7(4)
Si1 C1 C2 Zr1 -80.1(4)
N1 Zr1 C2 C3 164.7(4)
C26 Zr1 C2 C3 -89.1(4)
C1 Zr1 C2 C3 116.0(5)
C5 Zr1 C2 C3 75.4(4)
C4 Zr1 C2 C3 35.0(3)
Ir1 Zr1 C2 C3 22.3(5)
Si1 Zr1 C2 C3 150.1(4)
N1 Zr1 C2 C1 48.7(4)
C26 Zr1 C2 C1 154.9(4)
C5 Zr1 C2 C1 -40.5(4)
C4 Zr1 C2 C1 -81.0(4)
C3 Zr1 C2 C1 -116.0(5)
Ir1 Zr1 C2 C1 -93.6(4)
Si1 Zr1 C2 C1 34.2(3)
N1 Zr1 C2 C6 -72.7(6)
C26 Zr1 C2 C6 33.5(6)
C1 Zr1 C2 C6 -121.5(7)
C5 Zr1 C2 C6 -162.0(7)
C4 Zr1 C2 C6 157.5(7)
C3 Zr1 C2 C6 122.6(7)
Ir1 Zr1 C2 C6 144.9(5)
Si1 Zr1 C2 C6 -87.3(6)
C1 C2 C3 C4 -1.1(7)
C6 C2 C3 C4 176.7(5)
Zr1 C2 C3 C4 -63.4(4)
C1 C2 C3 C7 -175.0(6)
C6 C2 C3 C7 2.8(10)
Zr1 C2 C3 C7 122.6(6)
C1 C2 C3 Zr1 62.3(4)
C6 C2 C3 Zr1 -119.8(6)
N1 Zr1 C3 C4 99.3(4)
C26 Zr1 C3 C4 -155.2(4)
C1 Zr1 C3 C4 80.3(4)
C5 Zr1 C3 C4 37.2(4)
C2 Zr1 C3 C4 117.7(5)
Ir1 Zr1 C3 C4 -49.0(4)
Si1 Zr1 C3 C4 91.5(4)
N1 Zr1 C3 C2 -18.3(4)
C26 Zr1 C3 C2 87.1(4)
C1 Zr1 C3 C2 -37.3(4)
C5 Zr1 C3 C2 -80.5(4)
C4 Zr1 C3 C2 -117.7(5)
Ir1 Zr1 C3 C2 -166.7(3)
Si1 Zr1 C3 C2 -26.1(3)
N1 Zr1 C3 C7 -139.1(6)
C26 Zr1 C3 C7 -33.7(6)
C1 Zr1 C3 C7 -158.1(8)
C5 Zr1 C3 C7 158.7(8)
C2 Zr1 C3 C7 -120.8(8)
C4 Zr1 C3 C7 121.5(8)
Ir1 Zr1 C3 C7 72.5(7)
Si1 Zr1 C3 C7 -147.0(6)
C2 C3 C4 C5 0.2(7)
C7 C3 C4 C5 174.2(6)
Zr1 C3 C4 C5 -62.4(4)
C2 C3 C4 C8 -173.8(6)
C7 C3 C4 C8 0.2(10)
Zr1 C3 C4 C8 123.6(7)
C2 C3 C4 Zr1 62.6(4)
C7 C3 C4 Zr1 -123.4(6)
N1 Zr1 C4 C3 -101.3(4)
C26 Zr1 C4 C3 26.7(4)
C1 Zr1 C4 C3 -76.9(4)
C5 Zr1 C4 C3 -115.8(5)
C2 Zr1 C4 C3 -35.7(4)
Ir1 Zr1 C4 C3 137.5(4)
Si1 Zr1 C4 C3 -88.9(4)
N1 Zr1 C4 C5 14.6(4)
C26 Zr1 C4 C5 142.5(4)
C1 Zr1 C4 C5 39.0(3)
C2 Zr1 C4 C5 80.1(4)
C3 Zr1 C4 C5 115.8(5)
Ir1 Zr1 C4 C5 -106.7(3)
Si1 Zr1 C4 C5 26.9(3)
N1 Zr1 C4 C8 134.3(6)
C26 Zr1 C4 C8 -97.7(6)
C1 Zr1 C4 C8 158.7(7)
C5 Zr1 C4 C8 119.7(8)
C2 Zr1 C4 C8 -160.2(7)
C3 Zr1 C4 C8 -124.4(8)
Ir1 Zr1 C4 C8 13.0(6)
Si1 Zr1 C4 C8 146.6(6)
C3 C4 C5 C1 0.7(7)
C8 C4 C5 C1 174.7(6)
Zr1 C4 C5 C1 -66.2(4)
C3 C4 C5 C9 -176.0(6)
C8 C4 C5 C9 -2.0(10)
Zr1 C4 C5 C9 117.1(6)
C3 C4 C5 Zr1 66.9(4)
C8 C4 C5 Zr1 -119.1(6)
C2 C1 C5 C4 -1.3(7)
Si1 C1 C5 C4 148.7(5)
Zr1 C1 C5 C4 70.4(4)
C2 C1 C5 C9 175.2(6)
Si1 C1 C5 C9 -34.8(9)
Zr1 C1 C5 C9 -113.1(7)
C2 C1 C5 Zr1 -71.7(4)
Si1 C1 C5 Zr1 78.3(4)
N1 Zr1 C5 C4 -167.7(4)
C26 Zr1 C5 C4 -53.2(5)
C1 Zr1 C5 C4 -114.2(5)
C2 Zr1 C5 C4 -75.3(4)
C3 Zr1 C5 C4 -35.6(3)
Ir1 Zr1 C5 C4 78.4(3)
Si1 Zr1 C5 C4 -149.3(4)
N1 Zr1 C5 C1 -53.5(4)
C26 Zr1 C5 C1 60.9(5)
C2 Zr1 C5 C1 38.9(3)
C4 Zr1 C5 C1 114.2(5)
C3 Zr1 C5 C1 78.6(4)
Ir1 Zr1 C5 C1 -167.4(3)
Si1 Zr1 C5 C1 -35.1(3)
N1 Zr1 C5 C9 70.4(6)
C26 Zr1 C5 C9 -175.1(5)
C1 Zr1 C5 C9 124.0(7)
C2 Zr1 C5 C9 162.9(7)
C4 Zr1 C5 C9 -121.8(7)
C3 Zr1 C5 C9 -157.5(7)
Ir1 Zr1 C5 C9 -43.5(6)
Si1 Zr1 C5 C9 88.8(6)
Si1 N1 C12 C15 150.9(5)
Zr1 N1 C12 C15 -40.2(7)
Si1 N1 C12 C14 -87.1(7)
Zr1 N1 C12 C14 81.8(7)
Si1 N1 C12 C13 31.7(8)
Zr1 N1 C12 C13 -159.4(5)
C17 Ir1 C16 C20 -118.9(7)
C19 Ir1 C16 C20 -37.5(5)
C18 Ir1 C16 C20 -79.5(5)
Zr1 Ir1 C16 C20 128.0(4)
C19 Ir1 C16 C17 81.5(5)
C18 Ir1 C16 C17 39.4(5)
C20 Ir1 C16 C17 118.9(7)
Zr1 Ir1 C16 C17 -113.1(5)
C17 Ir1 C16 C21 118.4(11)
C19 Ir1 C16 C21 -160.1(11)
C18 Ir1 C16 C21 157.8(10)
C20 Ir1 C16 C21 -122.7(12)
Zr1 Ir1 C16 C21 5.3(12)
C20 C16 C17 C18 -0.8(8)
C21 C16 C17 C18 177.2(7)
Ir1 C16 C17 C18 -63.3(4)
C20 C16 C17 C22 -175.0(7)
C21 C16 C17 C22 3.0(12)
Ir1 C16 C17 C22 122.5(7)
C20 C16 C17 Ir1 62.5(5)
C21 C16 C17 Ir1 -119.5(8)
C19 Ir1 C17 C16 -78.3(5)
C18 Ir1 C17 C16 -115.3(7)
C20 Ir1 C17 C16 -36.1(5)
Zr1 Ir1 C17 C16 124.9(5)
C16 Ir1 C17 C18 115.3(7)
C19 Ir1 C17 C18 37.1(4)
C20 Ir1 C17 C18 79.2(5)
Zr1 Ir1 C17 C18 -119.8(4)
C16 Ir1 C17 C22 -123.3(12)
C19 Ir1 C17 C22 158.5(11)
C18 Ir1 C17 C22 121.4(12)
C20 Ir1 C17 C22 -159.4(11)
Zr1 Ir1 C17 C22 1.6(12)
C16 C17 C18 C19 1.2(7)
C22 C17 C18 C19 175.5(7)
Ir1 C17 C18 C19 -62.1(5)
C16 C17 C18 C23 -175.7(7)
C22 C17 C18 C23 -1.4(12)
Ir1 C17 C18 C23 121.0(7)
C16 C17 C18 Ir1 63.3(5)
C22 C17 C18 Ir1 -122.4(7)
C17 Ir1 C18 C19 117.0(6)
C16 Ir1 C18 C19 78.7(5)
C20 Ir1 C18 C19 37.2(4)
Zr1 Ir1 C18 C19 -126.3(4)
C16 Ir1 C18 C17 -38.2(4)
C19 Ir1 C18 C17 -117.0(6)
C20 Ir1 C18 C17 -79.8(5)
Zr1 Ir1 C18 C17 116.7(4)
C17 Ir1 C18 C23 -122.6(11)
C16 Ir1 C18 C23 -160.9(10)
C19 Ir1 C18 C23 120.4(11)
C20 Ir1 C18 C23 157.6(10)
Zr1 Ir1 C18 C23 -5.9(12)
C17 C18 C19 C20 -1.2(7)
C23 C18 C19 C20 175.9(7)
Ir1 C18 C19 C20 -62.2(4)
C17 C18 C19 C24 -176.7(6)
C23 C18 C19 C24 0.3(11)
Ir1 C18 C19 C24 122.2(7)
C17 C18 C19 Ir1 61.1(4)
C23 C18 C19 Ir1 -121.9(7)
C17 Ir1 C19 C18 -38.7(5)
C16 Ir1 C19 C18 -81.1(5)
C20 Ir1 C19 C18 -118.0(6)
Zr1 Ir1 C19 C18 114.1(5)
C17 Ir1 C19 C20 79.3(5)
C16 Ir1 C19 C20 36.9(4)
C18 Ir1 C19 C20 118.0(6)
Zr1 Ir1 C19 C20 -127.9(4)
C17 Ir1 C19 C24 -159.9(9)
C16 Ir1 C19 C24 157.6(9)
C18 Ir1 C19 C24 -121.3(10)
C20 Ir1 C19 C24 120.7(10)
Zr1 Ir1 C19 C24 -7.2(11)
C17 C16 C20 C19 0.1(8)
C21 C16 C20 C19 -177.8(7)
Ir1 C16 C20 C19 61.7(5)
C17 C16 C20 C25 171.0(7)
C21 C16 C20 C25 -6.9(12)
Ir1 C16 C20 C25 -127.3(7)
C17 C16 C20 Ir1 -61.6(5)
C21 C16 C20 Ir1 120.5(8)
C18 C19 C20 C16 0.7(7)
C24 C19 C20 C16 176.3(7)
Ir1 C19 C20 C16 -61.5(5)
C18 C19 C20 C25 -170.5(7)
C24 C19 C20 C25 5.1(11)
Ir1 C19 C20 C25 127.3(7)
C18 C19 C20 Ir1 62.2(5)
C24 C19 C20 Ir1 -122.2(7)
C17 Ir1 C20 C16 36.9(5)
C19 Ir1 C20 C16 117.7(7)
C18 Ir1 C20 C16 80.7(6)
Zr1 Ir1 C20 C16 -119.3(5)
C17 Ir1 C20 C19 -80.8(5)
C16 Ir1 C20 C19 -117.7(7)
C18 Ir1 C20 C19 -36.9(4)
Zr1 Ir1 C20 C19 123.1(4)
C17 Ir1 C20 C25 159.5(10)
C16 Ir1 C20 C25 122.6(10)
C19 Ir1 C20 C25 -119.7(10)
C18 Ir1 C20 C25 -156.6(10)
Zr1 Ir1 C20 C25 3.4(11)
C34 Fe1 C26 C30 73.7(5)
C33 Fe1 C26 C30 116.5(5)
C29 Fe1 C26 C30 -37.8(4)
C35 Fe1 C26 C30 38.1(10)
C28 Fe1 C26 C30 -80.8(5)
C27 Fe1 C26 C30 -117.9(5)
C32 Fe1 C26 C30 159.0(5)
C31 Fe1 C26 C30 -164.6(9)
C30 Fe1 C26 C27 117.9(5)
C34 Fe1 C26 C27 -168.3(4)
C33 Fe1 C26 C27 -125.5(4)
C29 Fe1 C26 C27 80.1(4)
C35 Fe1 C26 C27 156.1(8)
C28 Fe1 C26 C27 37.1(4)
C32 Fe1 C26 C27 -83.0(5)
C31 Fe1 C26 C27 -46.7(10)
C30 Fe1 C26 Zr1 -118.4(6)
C34 Fe1 C26 Zr1 -44.7(6)
C33 Fe1 C26 Zr1 -1.9(5)
C29 Fe1 C26 Zr1 -156.2(5)
C35 Fe1 C26 Zr1 -80.2(9)
C28 Fe1 C26 Zr1 160.8(5)
C27 Fe1 C26 Zr1 123.7(6)
C32 Fe1 C26 Zr1 40.7(6)
C31 Fe1 C26 Zr1 77.0(10)
N1 Zr1 C26 C30 -177.0(5)
C1 Zr1 C26 C30 107.0(6)
C5 Zr1 C26 C30 74.5(6)
C2 Zr1 C26 C30 92.4(6)
C4 Zr1 C26 C30 46.9(6)
C3 Zr1 C26 C30 60.4(6)
Ir1 Zr1 C26 C30 -55.8(6)
Si1 Zr1 C26 C30 148.2(5)
N1 Zr1 C26 C27 13.8(6)
C1 Zr1 C26 C27 -62.2(6)
C5 Zr1 C26 C27 -94.7(6)
C2 Zr1 C26 C27 -76.8(5)
C4 Zr1 C26 C27 -122.3(5)
C3 Zr1 C26 C27 -108.8(5)
Ir1 Zr1 C26 C27 135.0(5)
Si1 Zr1 C26 C27 -21.0(6)
N1 Zr1 C26 Fe1 -84.2(4)
C1 Zr1 C26 Fe1 -160.2(4)
C5 Zr1 C26 Fe1 167.3(3)
C2 Zr1 C26 Fe1 -174.8(4)
C4 Zr1 C26 Fe1 139.7(4)
C3 Zr1 C26 Fe1 153.2(4)
Ir1 Zr1 C26 Fe1 37.0(4)
Si1 Zr1 C26 Fe1 -119.0(4)
C30 C26 C27 C28 -2.2(7)
Fe1 C26 C27 C28 -58.7(5)
Zr1 C26 C27 C28 168.8(5)
C30 C26 C27 Fe1 56.4(4)
Zr1 C26 C27 Fe1 -132.5(5)
C30 Fe1 C27 C28 82.6(5)
C34 Fe1 C27 C28 154.8(10)
C33 Fe1 C27 C28 -163.9(5)
C29 Fe1 C27 C28 37.7(4)
C35 Fe1 C27 C28 -37.7(11)
C32 Fe1 C27 C28 -120.9(5)
C31 Fe1 C27 C28 -77.2(6)
C26 Fe1 C27 C28 120.9(6)
C30 Fe1 C27 C26 -38.2(4)
C34 Fe1 C27 C26 33.9(12)
C33 Fe1 C27 C26 75.3(5)
C29 Fe1 C27 C26 -83.1(4)
C35 Fe1 C27 C26 -158.5(8)
C28 Fe1 C27 C26 -120.9(6)
C32 Fe1 C27 C26 118.3(4)
C31 Fe1 C27 C26 161.9(4)
C26 C27 C28 C29 0.6(8)
Fe1 C27 C28 C29 -59.8(5)
C26 C27 C28 Fe1 60.5(4)
C30 Fe1 C28 C29 38.2(4)
C34 Fe1 C28 C29 -44.9(9)
C33 Fe1 C28 C29 169.9(10)
C35 Fe1 C28 C29 -77.7(6)
C27 Fe1 C28 C29 118.3(6)
C32 Fe1 C28 C29 -160.5(5)
C31 Fe1 C28 C29 -120.2(5)
C26 Fe1 C28 C29 81.6(4)
C30 Fe1 C28 C27 -80.0(4)
C34 Fe1 C28 C27 -163.2(7)
C33 Fe1 C28 C27 51.6(12)
C29 Fe1 C28 C27 -118.3(6)
C35 Fe1 C28 C27 164.1(5)
C32 Fe1 C28 C27 81.2(5)
C31 Fe1 C28 C27 121.6(5)
C26 Fe1 C28 C27 -36.7(4)
C27 C28 C29 C30 1.3(8)
Fe1 C28 C29 C30 -58.7(5)
C27 C28 C29 Fe1 60.0(5)
C30 Fe1 C29 C28 -119.4(6)
C34 Fe1 C29 C28 159.1(5)
C33 Fe1 C29 C28 -173.1(7)
C35 Fe1 C29 C28 118.3(5)
C27 Fe1 C29 C28 -38.7(4)
C32 Fe1 C29 C28 52.7(11)
C31 Fe1 C29 C28 77.8(6)
C26 Fe1 C29 C28 -82.5(5)
C34 Fe1 C29 C30 -81.5(6)
C33 Fe1 C29 C30 -53.7(9)
C35 Fe1 C29 C30 -122.4(5)
C28 Fe1 C29 C30 119.4(6)
C27 Fe1 C29 C30 80.7(5)
C32 Fe1 C29 C30 172.0(9)
C31 Fe1 C29 C30 -162.8(5)
C26 Fe1 C29 C30 36.9(4)
C27 C26 C30 C29 3.1(8)
Fe1 C26 C30 C29 60.2(5)
Zr1 C26 C30 C29 -168.4(5)
C27 C26 C30 Fe1 -57.1(4)
Zr1 C26 C30 Fe1 131.5(4)
C28 C29 C30 C26 -2.8(9)
Fe1 C29 C30 C26 -62.4(5)
C28 C29 C30 Fe1 59.6(5)
C34 Fe1 C30 C26 -124.3(5)
C33 Fe1 C30 C26 -82.8(5)
C29 Fe1 C30 C26 120.0(6)
C35 Fe1 C30 C26 -165.1(4)
C28 Fe1 C30 C26 83.0(4)
C27 Fe1 C30 C26 38.5(4)
C32 Fe1 C30 C26 -52.7(10)
C31 Fe1 C30 C26 164.6(9)
C34 Fe1 C30 C29 115.7(5)
C33 Fe1 C30 C29 157.2(5)
C35 Fe1 C30 C29 74.9(6)
C28 Fe1 C30 C29 -37.1(5)
C27 Fe1 C30 C29 -81.5(5)
C32 Fe1 C30 C29 -172.7(8)
C31 Fe1 C30 C29 44.6(11)
C26 Fe1 C30 C29 -120.0(6)
C30 Fe1 C31 C32 159.6(8)
C34 Fe1 C31 C32 81.5(6)
C33 Fe1 C31 C32 37.5(5)
C29 Fe1 C31 C32 -167.1(5)
C35 Fe1 C31 C32 118.7(8)
C28 Fe1 C31 C32 -125.9(5)
C27 Fe1 C31 C32 -83.8(6)
C26 Fe1 C31 C32 -49.2(11)
C30 Fe1 C31 C35 40.9(12)
C34 Fe1 C31 C35 -37.2(5)
C33 Fe1 C31 C35 -81.2(6)
C29 Fe1 C31 C35 74.2(6)
C28 Fe1 C31 C35 115.4(5)
C27 Fe1 C31 C35 157.5(5)
C32 Fe1 C31 C35 -118.7(8)
C26 Fe1 C31 C35 -167.9(7)
C35 C31 C32 C33 -0.1(9)
Fe1 C31 C32 C33 -58.8(5)
C35 C31 C32 Fe1 58.6(6)
C30 Fe1 C32 C33 -41.1(11)
C34 Fe1 C32 C33 37.8(5)
C29 Fe1 C32 C33 153.2(9)
C35 Fe1 C32 C33 81.4(6)
C28 Fe1 C32 C33 -167.6(5)
C27 Fe1 C32 C33 -123.4(5)
C31 Fe1 C32 C33 119.5(8)
C26 Fe1 C32 C33 -79.6(6)
C30 Fe1 C32 C31 -160.5(8)
C34 Fe1 C32 C31 -81.6(6)
C33 Fe1 C32 C31 -119.5(8)
C29 Fe1 C32 C31 33.7(12)
C35 Fe1 C32 C31 -38.1(6)
C28 Fe1 C32 C31 72.9(6)
C27 Fe1 C32 C31 117.1(5)
C26 Fe1 C32 C31 160.9(5)
C31 C32 C33 C34 -0.1(9)
Fe1 C32 C33 C34 -59.5(6)
C31 C32 C33 Fe1 59.5(6)
C30 Fe1 C33 C34 -77.6(6)
C29 Fe1 C33 C34 -38.8(10)
C35 Fe1 C33 C34 37.6(6)
C28 Fe1 C33 C34 157.2(10)
C27 Fe1 C33 C34 -162.3(5)
C32 Fe1 C33 C34 119.1(7)
C31 Fe1 C33 C34 81.7(6)
C26 Fe1 C33 C34 -120.5(5)
C30 Fe1 C33 C32 163.3(5)
C34 Fe1 C33 C32 -119.1(7)
C29 Fe1 C33 C32 -157.9(7)
C35 Fe1 C33 C32 -81.5(6)
C28 Fe1 C33 C32 38.1(13)
C27 Fe1 C33 C32 78.6(6)
C31 Fe1 C33 C32 -37.4(5)
C26 Fe1 C33 C32 120.4(5)
C32 C33 C34 C35 0.2(9)
Fe1 C33 C34 C35 -59.9(6)
C32 C33 C34 Fe1 60.2(5)
C30 Fe1 C34 C35 -121.1(6)
C33 Fe1 C34 C35 118.9(8)
C29 Fe1 C34 C35 -78.2(6)
C28 Fe1 C34 C35 -46.9(10)
C27 Fe1 C34 C35 172.5(10)
C32 Fe1 C34 C35 81.2(6)
C31 Fe1 C34 C35 37.6(6)
C26 Fe1 C34 C35 -161.4(5)
C30 Fe1 C34 C33 120.0(5)
C29 Fe1 C34 C33 163.0(5)
C35 Fe1 C34 C33 -118.9(8)
C28 Fe1 C34 C33 -165.7(7)
C27 Fe1 C34 C33 53.7(13)
C32 Fe1 C34 C33 -37.6(5)
C31 Fe1 C34 C33 -81.2(6)
C26 Fe1 C34 C33 79.7(6)
C33 C34 C35 C31 -0.3(10)
Fe1 C34 C35 C31 -60.1(6)
C33 C34 C35 Fe1 59.8(6)
C32 C31 C35 C34 0.3(10)
Fe1 C31 C35 C34 59.5(6)
C32 C31 C35 Fe1 -59.2(6)
C30 Fe1 C35 C34 76.4(6)
C33 Fe1 C35 C34 -38.0(5)
C29 Fe1 C35 C34 117.7(6)
C28 Fe1 C35 C34 158.3(5)
C27 Fe1 C35 C34 -174.3(7)
C32 Fe1 C35 C34 -81.8(6)
C31 Fe1 C35 C34 -119.6(8)
C26 Fe1 C35 C34 48.2(11)
C30 Fe1 C35 C31 -164.0(5)
C34 Fe1 C35 C31 119.6(8)
C33 Fe1 C35 C31 81.6(6)
C29 Fe1 C35 C31 -122.7(6)
C28 Fe1 C35 C31 -82.1(6)
C27 Fe1 C35 C31 -54.6(11)
C32 Fe1 C35 C31 37.8(5)
C26 Fe1 C35 C31 167.8(7)
